data_4080781
loop_
_publ_author_name
'Dagorne, Samuel'
'Bellemin-Laponnaz, St\'ephane'
'Romain, Charles'

_publ_section_title
;
 Neutral and Cationic N-Heterocyclic Carbene Zirconium and Hafnium Benzyl
 Complexes: Highly Regioselective Oligomerization of 1-Hexene with a
 Preference for Trimer Formation
;
_journal_issue 9
_journal_name_full Organometallics
_journal_page_first 2736
_journal_paper_doi 10.1021/om400182d
_journal_volume 32
_journal_year 2013
_chemical_formula_moiety 'C45 H58 Hf N2 O2'
_chemical_formula_sum 'C45 H58 Hf N2 O2'
_chemical_formula_weight 837.42
_chemical_name_systematic
;
 ?
;
_space_group_IT_number 14
_symmetry_cell_setting monoclinic
_symmetry_space_group_name_Hall '-P 2ybc'
_symmetry_space_group_name_H-M 'P 1 21/c 1'
_atom_sites_solution_hydrogens geom
_atom_sites_solution_primary direct
_atom_sites_solution_secondary difmap
_audit_creation_method SHELXL-97
_cell_angle_alpha 90.00
_cell_angle_beta 102.0420(10)
_cell_angle_gamma 90.00
_cell_formula_units_Z 4
_cell_length_a 9.8510(4)
_cell_length_b 13.9634(5)
_cell_length_c 30.5804(11)
_cell_measurement_reflns_used 9995
_cell_measurement_temperature 173(2)
_cell_measurement_theta_max 32.01
_cell_measurement_theta_min 2.57
_cell_volume 4113.9(3)
_computing_cell_refinement 'Bruker SAINT'
_computing_data_collection 'Bruker APEX2'
_computing_data_reduction 'Bruker SAINT'
_computing_molecular_graphics 'Bruker SHELXTL'
_computing_publication_material 'Bruker SHELXTL'
_computing_structure_refinement 'SHELXL-97 (Sheldrick, 2008)'
_computing_structure_solution 'SHELXS-97 (Sheldrick, 2008)'
_diffrn_ambient_temperature 173(2)
_diffrn_measured_fraction_theta_full 0.998
_diffrn_measured_fraction_theta_max 0.998
_diffrn_measurement_device_type 'Bruker APEX-II CCD'
_diffrn_measurement_method '\f and \w scans'
_diffrn_radiation_monochromator graphite
_diffrn_radiation_source 'fine-focus sealed tube'
_diffrn_radiation_type MoK\a
_diffrn_radiation_wavelength 0.71073
_diffrn_reflns_av_R_equivalents 0.0177
_diffrn_reflns_av_sigmaI/netI 0.0205
_diffrn_reflns_limit_h_max 13
_diffrn_reflns_limit_h_min -14
_diffrn_reflns_limit_k_max 12
_diffrn_reflns_limit_k_min -20
_diffrn_reflns_limit_l_max 45
_diffrn_reflns_limit_l_min -45
_diffrn_reflns_number 42475
_diffrn_reflns_theta_full 32.01
_diffrn_reflns_theta_max 32.01
_diffrn_reflns_theta_min 2.00
_exptl_absorpt_coefficient_mu 2.573
_exptl_absorpt_correction_T_max 0.6989
_exptl_absorpt_correction_T_min 0.4260
_exptl_absorpt_correction_type multi-scan
_exptl_absorpt_process_details sadabs
_exptl_crystal_colour colourless
_exptl_crystal_density_diffrn 1.352
_exptl_crystal_density_method 'not measured'
_exptl_crystal_description prism
_exptl_crystal_F_000 1720
_exptl_crystal_size_max 0.40
_exptl_crystal_size_mid 0.25
_exptl_crystal_size_min 0.15
_refine_diff_density_max 4.126
_refine_diff_density_min -3.660
_refine_diff_density_rms 0.110
_refine_ls_extinction_method none
_refine_ls_goodness_of_fit_ref 1.398
_refine_ls_hydrogen_treatment constr
_refine_ls_matrix_type full
_refine_ls_number_parameters 463
_refine_ls_number_reflns 14292
_refine_ls_number_restraints 0
_refine_ls_restrained_S_all 1.398
_refine_ls_R_factor_all 0.0428
_refine_ls_R_factor_gt 0.0346
_refine_ls_shift/su_max 0.008
_refine_ls_shift/su_mean 0.000
_refine_ls_structure_factor_coef Fsqd
_refine_ls_weighting_details 'calc w=1/[\s^2^(Fo^2^)+(0.0000P)^2^+8.8604P] where P=(Fo^2^+2Fc^2^)/3'
_refine_ls_weighting_scheme calc
_refine_ls_wR_factor_gt 0.0709
_refine_ls_wR_factor_ref 0.0735
_reflns_number_gt 12694
_reflns_number_total 14292
_reflns_threshold_expression I>2\s(I)
_cod_data_source_file om400182d_si_002.cif
_cod_data_source_block rwcr110920
_cod_depositor_comments
;
The following automatic conversions were performed:

'_symmetry_cell_setting' value 'Monoclinic' changed to 'monoclinic'
according to /home/saulius/struct/CIF-dictionaries/cif_core.dic
dictionary named 'cif_core.dic' version 2.3.1 from 2005-06-27.

Automatic conversion script
Id: cif_fix_values 1891 2012-01-12 08:04:46Z andrius 
;
_cod_original_sg_symbol_H-M 'P 21/c'
_cod_database_code 4080781

loop_
_symmetry_equiv_pos_as_xyz
'x, y, z'
'-x, y+1/2, -z+1/2'
'-x, -y, -z'
'x, -y-1/2, z-1/2'

loop_
_atom_site_label
_atom_site_type_symbol
_atom_site_fract_x
_atom_site_fract_y
_atom_site_fract_z
_atom_site_U_iso_or_equiv
_atom_site_adp_type
_atom_site_occupancy
_atom_site_symmetry_multiplicity
_atom_site_calc_flag
_atom_site_refinement_flags
C1 C 0.9309(3) 0.6268(2) 0.86251(9) 0.0187(5) Uani 1 1 d .
C2 C 1.0023(3) 0.6203(2) 0.90745(9) 0.0219(5) Uani 1 1 d .
C3 C 0.9729(3) 0.6879(2) 0.93763(9) 0.0254(6) Uani 1 1 d .
H3 H 1.0193 0.6829 0.9681 0.030 Uiso 1 1 calc R
C4 C 0.8788(3) 0.7628(2) 0.92542(9) 0.0233(5) Uani 1 1 d .
C5 C 0.8145(3) 0.7700(2) 0.88059(9) 0.0216(5) Uani 1 1 d .
H5 H 0.7521 0.8215 0.8712 0.026 Uiso 1 1 calc R
C6 C 0.8391(3) 0.70358(19) 0.84885(9) 0.0179(5) Uani 1 1 d .
C7 C 1.1088(3) 0.5405(2) 0.92243(10) 0.0275(6) Uani 1 1 d .
C8 C 1.0367(4) 0.4421(2) 0.91665(11) 0.0341(7) Uani 1 1 d .
H8A H 0.9693 0.4384 0.9361 0.051 Uiso 1 1 calc R
H8B H 1.1062 0.3915 0.9248 0.051 Uiso 1 1 calc R
H8C H 0.9887 0.4340 0.8854 0.051 Uiso 1 1 calc R
C9 C 1.2241(3) 0.5474(3) 0.89530(12) 0.0343(7) Uani 1 1 d .
H9A H 1.1829 0.5422 0.8633 0.052 Uiso 1 1 calc R
H9B H 1.2909 0.4953 0.9041 0.052 Uiso 1 1 calc R
H9C H 1.2718 0.6091 0.9013 0.052 Uiso 1 1 calc R
C10 C 1.1804(4) 0.5491(3) 0.97207(12) 0.0427(9) Uani 1 1 d .
H10A H 1.2267 0.6114 0.9773 0.064 Uiso 1 1 calc R
H10B H 1.2491 0.4978 0.9798 0.064 Uiso 1 1 calc R
H10C H 1.1108 0.5436 0.9906 0.064 Uiso 1 1 calc R
C11 C 0.8432(3) 0.8304(3) 0.96098(10) 0.0300(7) Uani 1 1 d .
C12 C 0.9745(5) 0.8595(4) 0.99454(16) 0.0664(16) Uani 1 1 d .
H12A H 0.9514 0.9085 1.0147 0.100 Uiso 1 1 calc R
H12B H 1.0427 0.8852 0.9785 0.100 Uiso 1 1 calc R
H12C H 1.0135 0.8033 1.0119 0.100 Uiso 1 1 calc R
C13 C 0.7755(6) 0.9226(3) 0.94067(14) 0.0602(14) Uani 1 1 d .
H13A H 0.6854 0.9079 0.9213 0.090 Uiso 1 1 calc R
H13B H 0.8355 0.9534 0.9230 0.090 Uiso 1 1 calc R
H13C H 0.7619 0.9659 0.9646 0.090 Uiso 1 1 calc R
C14 C 0.7455(7) 0.7789(4) 0.98540(19) 0.0750(18) Uani 1 1 d .
H14A H 0.7237 0.8207 1.0087 0.113 Uiso 1 1 calc R
H14B H 0.7900 0.7203 0.9991 0.113 Uiso 1 1 calc R
H14C H 0.6597 0.7624 0.9642 0.113 Uiso 1 1 calc R
C15 C 0.7689(3) 0.65728(19) 0.76856(8) 0.0165(4) Uani 1 1 d .
C16 C 0.6808(3) 0.8011(2) 0.79157(9) 0.0209(5) Uani 1 1 d .
H16A H 0.7364 0.8606 0.7974 0.025 Uiso 1 1 calc R
H16B H 0.6051 0.8035 0.8083 0.025 Uiso 1 1 calc R
C17 C 0.6235(3) 0.7876(2) 0.74185(9) 0.0212(5) Uani 1 1 d .
H17A H 0.5209 0.7830 0.7353 0.025 Uiso 1 1 calc R
H17B H 0.6514 0.8410 0.7243 0.025 Uiso 1 1 calc R
C18 C 0.7027(3) 0.57042(19) 0.67640(9) 0.0187(5) Uani 1 1 d .
C19 C 0.6657(3) 0.5379(2) 0.63164(9) 0.0216(5) Uani 1 1 d .
C20 C 0.5748(3) 0.5937(2) 0.60081(9) 0.0246(6) Uani 1 1 d .
H20 H 0.5490 0.5717 0.5708 0.029 Uiso 1 1 calc R
C21 C 0.5201(3) 0.6800(2) 0.61187(9) 0.0234(5) Uani 1 1 d .
C22 C 0.5600(3) 0.7112(2) 0.65610(9) 0.0223(5) Uani 1 1 d .
H22 H 0.5244 0.7701 0.6645 0.027 Uiso 1 1 calc R
C23 C 0.6503(3) 0.65853(19) 0.68812(9) 0.0183(5) Uani 1 1 d .
C24 C 0.7254(4) 0.4435(2) 0.61789(10) 0.0278(6) Uani 1 1 d .
C25 C 0.8850(4) 0.4493(3) 0.62716(12) 0.0365(8) Uani 1 1 d .
H25A H 0.9132 0.5003 0.6089 0.055 Uiso 1 1 calc R
H25B H 0.9226 0.3880 0.6196 0.055 Uiso 1 1 calc R
H25C H 0.9206 0.4632 0.6589 0.055 Uiso 1 1 calc R
C26 C 0.6777(4) 0.3588(2) 0.64296(12) 0.0358(8) Uani 1 1 d .
H26A H 0.7043 0.3701 0.6752 0.054 Uiso 1 1 calc R
H26B H 0.7218 0.2998 0.6354 0.054 Uiso 1 1 calc R
H26C H 0.5766 0.3523 0.6342 0.054 Uiso 1 1 calc R
C27 C 0.6766(5) 0.4233(3) 0.56753(11) 0.0423(9) Uani 1 1 d .
H27A H 0.5750 0.4196 0.5601 0.063 Uiso 1 1 calc R
H27B H 0.7158 0.3623 0.5602 0.063 Uiso 1 1 calc R
H27C H 0.7079 0.4750 0.5503 0.063 Uiso 1 1 calc R
C28 C 0.4198(4) 0.7409(2) 0.57820(10) 0.0305(7) Uani 1 1 d .
C29 C 0.4867(5) 0.8390(3) 0.57387(14) 0.0503(11) Uani 1 1 d .
H29A H 0.5076 0.8705 0.6031 0.075 Uiso 1 1 calc R
H29B H 0.4224 0.8789 0.5527 0.075 Uiso 1 1 calc R
H29C H 0.5727 0.8302 0.5630 0.075 Uiso 1 1 calc R
C30 C 0.2835(4) 0.7541(4) 0.59434(13) 0.0490(11) Uani 1 1 d .
H30A H 0.2408 0.6914 0.5966 0.074 Uiso 1 1 calc R
H30B H 0.2200 0.7941 0.5730 0.074 Uiso 1 1 calc R
H30C H 0.3027 0.7852 0.6237 0.074 Uiso 1 1 calc R
C31 C 0.3844(4) 0.6949(3) 0.53191(10) 0.0361(8) Uani 1 1 d .
H31A H 0.4694 0.6875 0.5203 0.054 Uiso 1 1 calc R
H31B H 0.3188 0.7357 0.5117 0.054 Uiso 1 1 calc R
H31C H 0.3426 0.6318 0.5341 0.054 Uiso 1 1 calc R
C32 C 1.0883(3) 0.4627(2) 0.76003(11) 0.0253(6) Uani 1 1 d .
H32A H 1.0989 0.4701 0.7287 0.030 Uiso 1 1 calc R
H32B H 1.1676 0.4917 0.7811 0.030 Uiso 1 1 calc R
C33 C 1.0566(3) 0.3643(2) 0.77172(10) 0.0240(6) Uani 1 1 d .
C34 C 0.9728(3) 0.3039(2) 0.74048(12) 0.0307(7) Uani 1 1 d .
H34 H 0.9468 0.3235 0.7101 0.037 Uiso 1 1 calc R
C35 C 0.9271(4) 0.2159(3) 0.75322(14) 0.0385(8) Uani 1 1 d .
H35 H 0.8715 0.1758 0.7315 0.046 Uiso 1 1 calc R
C36 C 0.9621(4) 0.1863(3) 0.79723(16) 0.0436(9) Uani 1 1 d .
H36 H 0.9296 0.1266 0.8059 0.052 Uiso 1 1 calc R
C37 C 1.0451(4) 0.2443(3) 0.82873(14) 0.0405(8) Uani 1 1 d .
H37 H 1.0700 0.2242 0.8590 0.049 Uiso 1 1 calc R
C38 C 1.0916(4) 0.3315(2) 0.81601(12) 0.0310(7) Uani 1 1 d .
H38 H 1.1489 0.3702 0.8379 0.037 Uiso 1 1 calc R
C39 C 0.7280(3) 0.4005(2) 0.78900(11) 0.0277(6) Uani 1 1 d .
H39A H 0.6934 0.3559 0.7640 0.033 Uiso 1 1 calc R
H39B H 0.7686 0.3640 0.8164 0.033 Uiso 1 1 calc R
C40 C 0.6205(3) 0.4688(2) 0.79630(12) 0.0280(6) Uani 1 1 d .
C41 C 0.6226(3) 0.5086(3) 0.83867(12) 0.0347(7) Uani 1 1 d .
H41 H 0.6880 0.4857 0.8638 0.042 Uiso 1 1 calc R
C42 C 0.5308(4) 0.5808(3) 0.84445(16) 0.0484(11) Uani 1 1 d .
H42 H 0.5337 0.6063 0.8734 0.058 Uiso 1 1 calc R
C43 C 0.4355(4) 0.6156(3) 0.80840(18) 0.0496(11) Uani 1 1 d .
H43 H 0.3739 0.6656 0.8124 0.060 Uiso 1 1 calc R
C44 C 0.4301(3) 0.5776(3) 0.76651(16) 0.0426(9) Uani 1 1 d .
H44 H 0.3638 0.6010 0.7417 0.051 Uiso 1 1 calc R
C45 C 0.5213(3) 0.5050(2) 0.76037(12) 0.0314(6) Uani 1 1 d .
H45 H 0.5163 0.4795 0.7313 0.038 Uiso 1 1 calc R
N1 N 0.7685(2) 0.71557(16) 0.80383(7) 0.0171(4) Uani 1 1 d .
N2 N 0.6872(2) 0.69628(16) 0.73201(7) 0.0172(4) Uani 1 1 d .
O1 O 0.9486(2) 0.56030(14) 0.83251(6) 0.0209(4) Uani 1 1 d .
O2 O 0.7859(2) 0.51802(14) 0.70776(6) 0.0203(4) Uani 1 1 d .
Hf1 Hf 0.877122(11) 0.510103(7) 0.771528(4) 0.01695(3) Uani 1 1 d .

loop_
_atom_site_aniso_label
_atom_site_aniso_U_11
_atom_site_aniso_U_22
_atom_site_aniso_U_33
_atom_site_aniso_U_23
_atom_site_aniso_U_13
_atom_site_aniso_U_12
C1 0.0184(12) 0.0227(12) 0.0148(11) -0.0025(9) 0.0030(9) -0.0003(9)
C2 0.0217(13) 0.0258(13) 0.0168(11) -0.0021(10) 0.0003(10) 0.0010(10)
C3 0.0265(14) 0.0314(15) 0.0160(12) -0.0044(10) -0.0005(10) 0.0015(11)
C4 0.0242(13) 0.0276(14) 0.0184(12) -0.0062(10) 0.0048(10) 0.0000(11)
C5 0.0210(13) 0.0244(13) 0.0191(12) -0.0046(10) 0.0039(10) 0.0017(10)
C6 0.0169(11) 0.0208(12) 0.0158(11) -0.0024(9) 0.0031(9) -0.0008(9)
C7 0.0300(15) 0.0273(14) 0.0220(13) -0.0018(11) -0.0018(11) 0.0066(12)
C8 0.045(2) 0.0291(16) 0.0269(15) 0.0019(12) 0.0040(14) 0.0039(14)
C9 0.0243(15) 0.0382(18) 0.0378(18) -0.0039(14) 0.0002(13) 0.0075(13)
C10 0.048(2) 0.044(2) 0.0270(16) -0.0046(14) -0.0110(15) 0.0152(17)
C11 0.0311(16) 0.0371(17) 0.0212(13) -0.0105(12) 0.0040(12) 0.0051(13)
C12 0.055(3) 0.080(4) 0.053(3) -0.047(3) -0.015(2) 0.020(2)
C13 0.088(4) 0.052(3) 0.037(2) -0.0175(19) 0.004(2) 0.031(3)
C14 0.099(4) 0.072(4) 0.075(4) -0.022(3) 0.066(3) -0.011(3)
C15 0.0149(11) 0.0188(11) 0.0157(11) -0.0013(9) 0.0032(9) -0.0007(9)
C16 0.0238(13) 0.0205(12) 0.0177(11) -0.0038(9) 0.0025(10) 0.0052(10)
C17 0.0232(13) 0.0198(12) 0.0197(12) -0.0036(9) 0.0023(10) 0.0060(10)
C18 0.0198(12) 0.0199(12) 0.0158(11) -0.0022(9) 0.0024(9) 0.0010(9)
C19 0.0247(13) 0.0230(13) 0.0170(11) -0.0056(9) 0.0043(10) 0.0009(10)
C20 0.0286(14) 0.0276(14) 0.0157(12) -0.0044(10) 0.0006(10) 0.0012(11)
C21 0.0247(13) 0.0260(14) 0.0170(12) -0.0025(10) -0.0012(10) 0.0021(11)
C22 0.0219(13) 0.0240(13) 0.0195(12) -0.0033(10) 0.0011(10) 0.0039(10)
C23 0.0178(11) 0.0206(12) 0.0161(11) -0.0035(9) 0.0024(9) -0.0007(9)
C24 0.0368(17) 0.0256(14) 0.0198(13) -0.0070(11) 0.0036(12) 0.0066(12)
C25 0.0369(18) 0.0426(19) 0.0315(16) -0.0053(14) 0.0106(14) 0.0130(15)
C26 0.047(2) 0.0242(15) 0.0330(17) -0.0075(13) 0.0016(15) 0.0006(14)
C27 0.060(2) 0.042(2) 0.0219(15) -0.0126(14) 0.0016(15) 0.0162(18)
C28 0.0364(17) 0.0323(16) 0.0178(13) -0.0050(11) -0.0058(12) 0.0072(13)
C29 0.073(3) 0.0310(18) 0.036(2) 0.0030(15) -0.0139(19) 0.0003(19)
C30 0.037(2) 0.073(3) 0.0319(18) -0.0087(18) -0.0048(15) 0.024(2)
C31 0.044(2) 0.0387(18) 0.0194(14) -0.0046(13) -0.0068(13) 0.0079(15)
C32 0.0235(13) 0.0209(13) 0.0321(15) -0.0005(11) 0.0070(11) 0.0016(10)
C33 0.0198(13) 0.0215(13) 0.0317(15) -0.0028(11) 0.0074(11) 0.0057(10)
C34 0.0256(15) 0.0242(14) 0.0412(18) -0.0052(13) 0.0044(13) 0.0058(12)
C35 0.0270(16) 0.0268(16) 0.061(2) -0.0121(16) 0.0065(16) 0.0000(13)
C36 0.044(2) 0.0213(15) 0.072(3) 0.0013(16) 0.026(2) 0.0009(14)
C37 0.051(2) 0.0311(18) 0.044(2) 0.0073(15) 0.0187(18) 0.0091(16)
C38 0.0335(17) 0.0251(15) 0.0355(17) -0.0015(12) 0.0099(13) 0.0050(12)
C39 0.0252(14) 0.0232(14) 0.0372(17) 0.0022(12) 0.0121(12) -0.0005(11)
C40 0.0220(13) 0.0222(14) 0.0432(17) -0.0001(12) 0.0145(12) -0.0058(10)
C41 0.0292(15) 0.0354(17) 0.0442(18) -0.0021(15) 0.0184(13) -0.0051(14)
C42 0.038(2) 0.049(2) 0.067(3) -0.019(2) 0.033(2) -0.0096(17)
C43 0.0265(18) 0.037(2) 0.091(3) -0.011(2) 0.025(2) 0.0006(15)
C44 0.0167(14) 0.0380(19) 0.073(3) 0.0048(18) 0.0089(16) -0.0006(13)
C45 0.0194(12) 0.0272(15) 0.0487(18) -0.0011(14) 0.0097(12) -0.0045(11)
N1 0.0179(10) 0.0185(10) 0.0146(9) -0.0020(8) 0.0027(8) 0.0023(8)
N2 0.0183(10) 0.0179(10) 0.0152(9) -0.0032(8) 0.0030(8) 0.0020(8)
O1 0.0220(9) 0.0222(9) 0.0178(9) -0.0027(7) 0.0030(7) 0.0035(7)
O2 0.0204(9) 0.0201(9) 0.0200(8) -0.0024(7) 0.0032(7) 0.0035(7)
Hf1 0.01729(5) 0.01488(5) 0.01868(5) -0.00213(4) 0.00379(3) 0.00073(4)

loop_
_atom_type_symbol
_atom_type_description
_atom_type_scat_dispersion_real
_atom_type_scat_dispersion_imag
_atom_type_scat_source
C C 0.0033 0.0016 'International Tables Vol C Tables 4.2.6.8 and 6.1.1.4'
H H 0.0000 0.0000 'International Tables Vol C Tables 4.2.6.8 and 6.1.1.4'
N N 0.0061 0.0033 'International Tables Vol C Tables 4.2.6.8 and 6.1.1.4'
O O 0.0106 0.0060 'International Tables Vol C Tables 4.2.6.8 and 6.1.1.4'
Hf Hf -0.5830 6.1852 'International Tables Vol C Tables 4.2.6.8 and 6.1.1.4'

loop_
_geom_angle_atom_site_label_1
_geom_angle_atom_site_label_2
_geom_angle_atom_site_label_3
_geom_angle
O1 C1 C6 119.4(2)
O1 C1 C2 120.8(2)
C6 C1 C2 119.8(2)
C3 C2 C1 118.2(3)
C3 C2 C7 121.3(3)
C1 C2 C7 120.6(2)
C2 C3 C4 123.3(3)
C2 C3 H3 118.3
C4 C3 H3 118.3
C5 C4 C3 117.4(3)
C5 C4 C11 122.0(3)
C3 C4 C11 120.6(3)
C4 C5 C6 121.8(3)
C4 C5 H5 119.1
C6 C5 H5 119.1
C5 C6 C1 119.5(2)
C5 C6 N1 118.3(2)
C1 C6 N1 122.2(2)
C2 C7 C8 110.1(3)
C2 C7 C10 112.4(3)
C8 C7 C10 106.8(3)
C2 C7 C9 109.2(3)
C8 C7 C9 111.6(3)
C10 C7 C9 106.8(3)
C7 C8 H8A 109.5
C7 C8 H8B 109.5
H8A C8 H8B 109.5
C7 C8 H8C 109.5
H8A C8 H8C 109.5
H8B C8 H8C 109.5
C7 C9 H9A 109.5
C7 C9 H9B 109.5
H9A C9 H9B 109.5
C7 C9 H9C 109.5
H9A C9 H9C 109.5
H9B C9 H9C 109.5
C7 C10 H10A 109.5
C7 C10 H10B 109.5
H10A C10 H10B 109.5
C7 C10 H10C 109.5
H10A C10 H10C 109.5
H10B C10 H10C 109.5
C14 C11 C13 109.5(4)
C14 C11 C12 109.3(4)
C13 C11 C12 106.7(4)
C14 C11 C4 108.6(3)
C13 C11 C4 112.2(3)
C12 C11 C4 110.6(3)
C11 C12 H12A 109.5
C11 C12 H12B 109.5
H12A C12 H12B 109.5
C11 C12 H12C 109.5
H12A C12 H12C 109.5
H12B C12 H12C 109.5
C11 C13 H13A 109.5
C11 C13 H13B 109.5
H13A C13 H13B 109.5
C11 C13 H13C 109.5
H13A C13 H13C 109.5
H13B C13 H13C 109.5
C11 C14 H14A 109.5
C11 C14 H14B 109.5
H14A C14 H14B 109.5
C11 C14 H14C 109.5
H14A C14 H14C 109.5
H14B C14 H14C 109.5
N2 C15 N1 108.5(2)
N2 C15 Hf1 125.66(18)
N1 C15 Hf1 125.65(18)
N1 C16 C17 103.3(2)
N1 C16 H16A 111.1
C17 C16 H16A 111.1
N1 C16 H16B 111.1
C17 C16 H16B 111.1
H16A C16 H16B 109.1
N2 C17 C16 103.0(2)
N2 C17 H17A 111.2
C16 C17 H17A 111.2
N2 C17 H17B 111.2
C16 C17 H17B 111.2
H17A C17 H17B 109.1
O2 C18 C23 119.7(2)
O2 C18 C19 120.8(2)
C23 C18 C19 119.4(2)
C20 C19 C18 118.3(3)
C20 C19 C24 121.5(2)
C18 C19 C24 120.2(3)
C21 C20 C19 123.1(3)
C21 C20 H20 118.4
C19 C20 H20 118.4
C20 C21 C22 117.4(3)
C20 C21 C28 123.2(3)
C22 C21 C28 119.4(3)
C23 C22 C21 121.8(3)
C23 C22 H22 119.1
C21 C22 H22 119.1
C22 C23 C18 119.9(2)
C22 C23 N2 118.1(2)
C18 C23 N2 122.0(2)
C26 C24 C19 110.5(3)
C26 C24 C25 110.8(3)
C19 C24 C25 109.8(3)
C26 C24 C27 107.0(3)
C19 C24 C27 111.9(3)
C25 C24 C27 106.7(3)
C24 C25 H25A 109.5
C24 C25 H25B 109.5
H25A C25 H25B 109.5
C24 C25 H25C 109.5
H25A C25 H25C 109.5
H25B C25 H25C 109.5
C24 C26 H26A 109.5
C24 C26 H26B 109.5
H26A C26 H26B 109.5
C24 C26 H26C 109.5
H26A C26 H26C 109.5
H26B C26 H26C 109.5
C24 C27 H27A 109.5
C24 C27 H27B 109.5
H27A C27 H27B 109.5
C24 C27 H27C 109.5
H27A C27 H27C 109.5
H27B C27 H27C 109.5
C31 C28 C21 112.3(3)
C31 C28 C30 107.7(3)
C21 C28 C30 109.6(3)
C31 C28 C29 108.3(3)
C21 C28 C29 109.0(3)
C30 C28 C29 109.9(3)
C28 C29 H29A 109.5
C28 C29 H29B 109.5
H29A C29 H29B 109.5
C28 C29 H29C 109.5
H29A C29 H29C 109.5
H29B C29 H29C 109.5
C28 C30 H30A 109.5
C28 C30 H30B 109.5
H30A C30 H30B 109.5
C28 C30 H30C 109.5
H30A C30 H30C 109.5
H30B C30 H30C 109.5
C28 C31 H31A 109.5
C28 C31 H31B 109.5
H31A C31 H31B 109.5
C28 C31 H31C 109.5
H31A C31 H31C 109.5
H31B C31 H31C 109.5
C33 C32 Hf1 89.25(18)
C33 C32 H32A 113.8
Hf1 C32 H32A 113.8
C33 C32 H32B 113.8
Hf1 C32 H32B 113.8
H32A C32 H32B 111.0
C38 C33 C34 116.8(3)
C38 C33 C32 121.3(3)
C34 C33 C32 121.3(3)
C38 C33 Hf1 106.14(19)
C34 C33 Hf1 99.19(19)
C32 C33 Hf1 57.71(15)
C35 C34 C33 121.2(3)
C35 C34 H34 119.4
C33 C34 H34 119.4
C36 C35 C34 120.5(3)
C36 C35 H35 119.8
C34 C35 H35 119.8
C35 C36 C37 119.6(3)
C35 C36 H36 120.2
C37 C36 H36 120.2
C38 C37 C36 120.0(4)
C38 C37 H37 120.0
C36 C37 H37 120.0
C37 C38 C33 122.0(3)
C37 C38 H38 119.0
C33 C38 H38 119.0
C40 C39 Hf1 96.92(19)
C40 C39 H39A 112.4
Hf1 C39 H39A 112.4
C40 C39 H39B 112.4
Hf1 C39 H39B 112.4
H39A C39 H39B 109.9
C45 C40 C41 117.0(3)
C45 C40 C39 121.2(3)
C41 C40 C39 121.4(3)
C42 C41 C40 121.2(4)
C42 C41 H41 119.4
C40 C41 H41 119.4
C43 C42 C41 120.4(4)
C43 C42 H42 119.8
C41 C42 H42 119.8
C44 C43 C42 119.7(4)
C44 C43 H43 120.1
C42 C43 H43 120.1
C43 C44 C45 120.3(4)
C43 C44 H44 119.8
C45 C44 H44 119.8
C44 C45 C40 121.3(3)
C44 C45 H45 119.3
C40 C45 H45 119.3
C15 N1 C6 128.4(2)
C15 N1 C16 112.6(2)
C6 N1 C16 119.0(2)
C15 N2 C23 128.8(2)
C15 N2 C17 112.6(2)
C23 N2 C17 118.5(2)
C1 O1 Hf1 144.84(18)
C18 O2 Hf1 145.28(17)
O2 Hf1 O1 155.61(8)
O2 Hf1 C39 94.99(11)
O1 Hf1 C39 97.94(11)
O2 Hf1 C32 96.09(10)
O1 Hf1 C32 95.24(10)
C39 Hf1 C32 119.93(11)
O2 Hf1 C15 78.45(8)
O1 Hf1 C15 78.02(8)
C39 Hf1 C15 107.12(10)
C32 Hf1 C15 132.95(10)
O2 Hf1 C33 102.00(9)
O1 Hf1 C33 99.26(9)
C39 Hf1 C33 86.94(10)
C32 Hf1 C33 33.04(10)
C15 Hf1 C33 165.89(9)

loop_
_geom_bond_atom_site_label_1
_geom_bond_atom_site_label_2
_geom_bond_distance
C1 O1 1.343(3)
C1 C6 1.408(4)
C1 C2 1.410(4)
C2 C3 1.392(4)
C2 C7 1.534(4)
C3 C4 1.395(4)
C3 H3 0.9500
C4 C5 1.389(4)
C4 C11 1.535(4)
C5 C6 1.400(4)
C5 H5 0.9500
C6 N1 1.417(3)
C7 C8 1.539(5)
C7 C10 1.539(4)
C7 C9 1.543(5)
C8 H8A 0.9800
C8 H8B 0.9800
C8 H8C 0.9800
C9 H9A 0.9800
C9 H9B 0.9800
C9 H9C 0.9800
C10 H10A 0.9800
C10 H10B 0.9800
C10 H10C 0.9800
C11 C14 1.517(6)
C11 C13 1.521(6)
C11 C12 1.529(5)
C12 H12A 0.9800
C12 H12B 0.9800
C12 H12C 0.9800
C13 H13A 0.9800
C13 H13B 0.9800
C13 H13C 0.9800
C14 H14A 0.9800
C14 H14B 0.9800
C14 H14C 0.9800
C15 N2 1.348(3)
C15 N1 1.352(3)
C15 Hf1 2.308(3)
C16 N1 1.476(3)
C16 C17 1.519(4)
C16 H16A 0.9900
C16 H16B 0.9900
C17 N2 1.480(3)
C17 H17A 0.9900
C17 H17B 0.9900
C18 O2 1.341(3)
C18 C23 1.410(4)
C18 C19 1.416(4)
C19 C20 1.394(4)
C19 C24 1.537(4)
C20 C21 1.390(4)
C20 H20 0.9500
C21 C22 1.397(4)
C21 C28 1.529(4)
C22 C23 1.388(4)
C22 H22 0.9500
C23 N2 1.417(3)
C24 C26 1.536(5)
C24 C25 1.540(5)
C24 C27 1.541(4)
C25 H25A 0.9800
C25 H25B 0.9800
C25 H25C 0.9800
C26 H26A 0.9800
C26 H26B 0.9800
C26 H26C 0.9800
C27 H27A 0.9800
C27 H27B 0.9800
C27 H27C 0.9800
C28 C31 1.527(4)
C28 C30 1.535(5)
C28 C29 1.538(5)
C29 H29A 0.9800
C29 H29B 0.9800
C29 H29C 0.9800
C30 H30A 0.9800
C30 H30B 0.9800
C30 H30C 0.9800
C31 H31A 0.9800
C31 H31B 0.9800
C31 H31C 0.9800
C32 C33 1.470(4)
C32 Hf1 2.279(3)
C32 H32A 0.9900
C32 H32B 0.9900
C33 C38 1.403(5)
C33 C34 1.406(4)
C33 Hf1 2.695(3)
C34 C35 1.392(5)
C34 H34 0.9500
C35 C36 1.381(6)
C35 H35 0.9500
C36 C37 1.387(6)
C36 H36 0.9500
C37 C38 1.384(5)
C37 H37 0.9500
C38 H38 0.9500
C39 C40 1.477(4)
C39 Hf1 2.261(3)
C39 H39A 0.9900
C39 H39B 0.9900
C40 C45 1.403(5)
C40 C41 1.406(5)
C41 C42 1.389(5)
C41 H41 0.9500
C42 C43 1.378(7)
C42 H42 0.9500
C43 C44 1.377(6)
C43 H43 0.9500
C44 C45 1.393(5)
C44 H44 0.9500
C45 H45 0.9500
O1 Hf1 1.9791(19)
O2 Hf1 1.9725(19)

loop_
_geom_torsion_atom_site_label_1
_geom_torsion_atom_site_label_2
_geom_torsion_atom_site_label_3
_geom_torsion_atom_site_label_4
_geom_torsion
O1 C1 C2 C3 -175.9(3)
C6 C1 C2 C3 3.7(4)
O1 C1 C2 C7 3.9(4)
C6 C1 C2 C7 -176.5(3)
C1 C2 C3 C4 -1.4(5)
C7 C2 C3 C4 178.8(3)
C2 C3 C4 C5 -1.4(5)
C2 C3 C4 C11 175.4(3)
C3 C4 C5 C6 1.9(4)
C11 C4 C5 C6 -174.8(3)
C4 C5 C6 C1 0.3(4)
C4 C5 C6 N1 179.5(3)
O1 C1 C6 C5 176.4(3)
C2 C1 C6 C5 -3.2(4)
O1 C1 C6 N1 -2.7(4)
C2 C1 C6 N1 177.7(3)
C3 C2 C7 C8 115.7(3)
C1 C2 C7 C8 -64.1(4)
C3 C2 C7 C10 -3.2(5)
C1 C2 C7 C10 177.0(3)
C3 C2 C7 C9 -121.5(3)
C1 C2 C7 C9 58.8(4)
C5 C4 C11 C14 100.5(4)
C3 C4 C11 C14 -76.2(4)
C5 C4 C11 C13 -20.6(5)
C3 C4 C11 C13 162.7(4)
C5 C4 C11 C12 -139.6(4)
C3 C4 C11 C12 43.8(5)
N1 C16 C17 N2 -0.6(3)
O2 C18 C19 C20 177.7(3)
C23 C18 C19 C20 -1.7(4)
O2 C18 C19 C24 -2.5(4)
C23 C18 C19 C24 178.1(3)
C18 C19 C20 C21 0.6(5)
C24 C19 C20 C21 -179.2(3)
C19 C20 C21 C22 0.4(5)
C19 C20 C21 C28 -179.6(3)
C20 C21 C22 C23 -0.3(5)
C28 C21 C22 C23 179.7(3)
C21 C22 C23 C18 -0.8(4)
C21 C22 C23 N2 178.9(3)
O2 C18 C23 C22 -177.6(3)
C19 C18 C23 C22 1.8(4)
O2 C18 C23 N2 2.7(4)
C19 C18 C23 N2 -177.9(3)
C20 C19 C24 C26 -117.2(3)
C18 C19 C24 C26 63.0(4)
C20 C19 C24 C25 120.3(3)
C18 C19 C24 C25 -59.5(4)
C20 C19 C24 C27 2.0(4)
C18 C19 C24 C27 -177.8(3)
C20 C21 C28 C31 1.5(5)
C22 C21 C28 C31 -178.5(3)
C20 C21 C28 C30 121.2(4)
C22 C21 C28 C30 -58.8(4)
C20 C21 C28 C29 -118.5(4)
C22 C21 C28 C29 61.5(4)
Hf1 C32 C33 C38 -90.1(3)
Hf1 C32 C33 C34 80.6(3)
C38 C33 C34 C35 0.0(4)
C32 C33 C34 C35 -171.0(3)
Hf1 C33 C34 C35 -113.4(3)
C33 C34 C35 C36 0.8(5)
C34 C35 C36 C37 -1.0(6)
C35 C36 C37 C38 0.4(6)
C36 C37 C38 C33 0.5(5)
C34 C33 C38 C37 -0.7(5)
C32 C33 C38 C37 170.4(3)
Hf1 C33 C38 C37 108.7(3)
Hf1 C39 C40 C45 82.5(3)
Hf1 C39 C40 C41 -90.2(3)
C45 C40 C41 C42 -0.3(5)
C39 C40 C41 C42 172.7(3)
C40 C41 C42 C43 -0.4(6)
C41 C42 C43 C44 0.9(6)
C42 C43 C44 C45 -0.7(6)
C43 C44 C45 C40 0.0(5)
C41 C40 C45 C44 0.5(4)
C39 C40 C45 C44 -172.5(3)
N2 C15 N1 C6 179.9(2)
Hf1 C15 N1 C6 4.4(4)
N2 C15 N1 C16 0.2(3)
Hf1 C15 N1 C16 -175.40(18)
C5 C6 N1 C15 -175.0(3)
C1 C6 N1 C15 4.1(4)
C5 C6 N1 C16 4.7(4)
C1 C6 N1 C16 -176.2(3)
C17 C16 N1 C15 0.3(3)
C17 C16 N1 C6 -179.5(2)
N1 C15 N2 C23 -176.2(2)
Hf1 C15 N2 C23 -0.6(4)
N1 C15 N2 C17 -0.6(3)
Hf1 C15 N2 C17 174.98(18)
C22 C23 N2 C15 177.9(3)
C18 C23 N2 C15 -2.5(4)
C22 C23 N2 C17 2.5(4)
C18 C23 N2 C17 -177.8(3)
C16 C17 N2 C15 0.7(3)
C16 C17 N2 C23 176.8(2)
C6 C1 O1 Hf1 -11.5(5)
C2 C1 O1 Hf1 168.1(2)
C23 C18 O2 Hf1 0.6(5)
C19 C18 O2 Hf1 -178.8(2)
C18 O2 Hf1 O1 -18.0(4)
C18 O2 Hf1 C39 104.0(3)
C18 O2 Hf1 C32 -135.2(3)
C18 O2 Hf1 C15 -2.5(3)
C18 O2 Hf1 C33 -168.1(3)
C1 O1 Hf1 O2 30.3(4)
C1 O1 Hf1 C39 -91.0(3)
C1 O1 Hf1 C32 147.7(3)
C1 O1 Hf1 C15 14.9(3)
C1 O1 Hf1 C33 -179.2(3)
C40 C39 Hf1 O2 -84.7(2)
C40 C39 Hf1 O1 74.5(2)
C40 C39 Hf1 C32 175.29(19)
C40 C39 Hf1 C15 -5.3(2)
C40 C39 Hf1 C33 173.5(2)
C33 C32 Hf1 O2 -102.68(18)
C33 C32 Hf1 O1 98.95(18)
C33 C32 Hf1 C39 -3.3(2)
C33 C32 Hf1 C15 177.44(16)
N2 C15 Hf1 O2 2.2(2)
N1 C15 Hf1 O2 177.1(2)
N2 C15 Hf1 O1 175.8(2)
N1 C15 Hf1 O1 -9.4(2)
N2 C15 Hf1 C39 -89.5(2)
N1 C15 Hf1 C39 85.3(2)
N2 C15 Hf1 C32 89.8(2)
N1 C15 Hf1 C32 -95.4(2)
N2 C15 Hf1 C33 95.5(4)
N1 C15 Hf1 C33 -89.6(4)
C38 C33 Hf1 O2 -160.2(2)
C34 C33 Hf1 O2 -38.8(2)
C32 C33 Hf1 O2 82.65(19)
C38 C33 Hf1 O1 31.8(2)
C34 C33 Hf1 O1 153.3(2)
C32 C33 Hf1 O1 -85.34(19)
C38 C33 Hf1 C39 -65.8(2)
C34 C33 Hf1 C39 55.7(2)
C32 C33 Hf1 C39 177.1(2)
C38 C33 Hf1 C32 117.1(3)
C34 C33 Hf1 C32 -121.4(3)
C38 C33 Hf1 C15 109.4(4)
C34 C33 Hf1 C15 -129.1(4)
C32 C33 Hf1 C15 -7.7(5)
